data_4315284
loop_
_publ_author_name
'Young-Hyuk Joo'
'Haixiang Gao'
'Yanqiang Zhang'
'Jean'ne M. Shreeve'

_publ_contact_author_address
;
Laboratory for the Structure of Matter
Naval Research Laboratory
Washington, DC 20375
;
_publ_contact_author_email damon.parrish@nrl.navy.mil
_publ_contact_author_fax 202-767-6874
_publ_contact_author_name 'Dr Damon A. Parrish'
_publ_contact_author_phone 202-404-2141
_publ_section_title
;
 Inorganic or Organic Azide-Containing Hypergolic Ionic Liquids. As poster
 published in 1st Korean International Symposium on High Energy Materials,
 Incheon, Korea, October 6-9, 2009.
;
_journal_name_full 'Inorganic Chemistry'
_journal_page_first 3282
_journal_page_last 3288
_journal_paper_doi 10.1021/ic902224t
_journal_volume 49
_journal_year 2010
_chemical_formula_moiety 'C10 H24 N4 2+, 2(N3 1-)'
_chemical_formula_sum 'C10 H24 N10'
_chemical_formula_weight 284.39
_chemical_name_systematic
; 

 ? 

;
_space_group_IT_number 15
_symmetry_cell_setting monoclinic
_symmetry_space_group_name_Hall '-C 2yc'
_symmetry_space_group_name_H-M 'C 1 2/c 1'
_atom_sites_solution_hydrogens geom
_atom_sites_solution_primary direct
_atom_sites_solution_secondary difmap
_audit_creation_date 2009-10-07
_audit_creation_method 'from SHELXTL CIF, local template and enCIFer'
_cell_angle_alpha 90.00
_cell_angle_beta 102.780(5)
_cell_angle_gamma 90.00
_cell_formula_units_Z 4
_cell_length_a 7.330(2)
_cell_length_b 17.421(6)
_cell_length_c 11.875(4)
_cell_measurement_temperature 100(2)
_cell_volume 1478.8(8)
_computing_cell_refinement 'Bruker APEX2 v2009.3-0 (Bruker, 2009)'
_computing_data_collection 'Bruker APEX2 v2009.3-0 (Bruker, 2009)'
_computing_data_reduction
;

Bruker SAINT v7.60A (Bruker, 2009), Bruker XPREP v2008/2 (Bruker, 2008)

;
_computing_molecular_graphics 'Bruker SHELXTL v2008/4 (Bruker, 2008)'
_computing_publication_material 'Bruker SHELXTL v2008/4 (Bruker, 2008)'
_computing_structure_refinement 'Bruker SHELXTL v2008/4 (Bruker, 2008)'
_computing_structure_solution 'Bruker SHELXTL v2008/4 (Bruker, 2008)'
_diffrn_ambient_temperature 100(2)
_diffrn_measured_fraction_theta_full 0.995
_diffrn_measured_fraction_theta_max 0.995
_diffrn_measurement_device_type 'Bruker SMART APEX II CCD'
_diffrn_measurement_method '\w scans'
_diffrn_radiation_monochromator graphite
_diffrn_radiation_source 'fine focus sealed tube'
_diffrn_radiation_type MoK\a
_diffrn_radiation_wavelength 0.71073
_diffrn_reflns_av_R_equivalents 0.0264
_diffrn_reflns_av_sigmaI/netI 0.0214
_diffrn_reflns_limit_h_max 8
_diffrn_reflns_limit_h_min -9
_diffrn_reflns_limit_k_max 21
_diffrn_reflns_limit_k_min -21
_diffrn_reflns_limit_l_max 14
_diffrn_reflns_limit_l_min -14
_diffrn_reflns_number 6711
_diffrn_reflns_theta_full 26.45
_diffrn_reflns_theta_max 26.45
_diffrn_reflns_theta_min 2.34
_exptl_absorpt_coefficient_mu 0.088
_exptl_absorpt_correction_T_max 0.7454
_exptl_absorpt_correction_T_min 0.6579
_exptl_absorpt_correction_type multi-scan
_exptl_absorpt_process_details 'SADABS v2008/1 (Bruker, 2008)'
_exptl_crystal_colour yellow
_exptl_crystal_density_diffrn 1.277
_exptl_crystal_density_method 'not measured'
_exptl_crystal_description plate
_exptl_crystal_F_000 616
_exptl_crystal_size_max 0.13
_exptl_crystal_size_mid 0.11
_exptl_crystal_size_min 0.02
_refine_diff_density_max 0.264
_refine_diff_density_min -0.202
_refine_diff_density_rms 0.042
_refine_ls_extinction_method none
_refine_ls_goodness_of_fit_ref 1.064
_refine_ls_hydrogen_treatment constr
_refine_ls_matrix_type full
_refine_ls_number_parameters 97
_refine_ls_number_reflns 1517
_refine_ls_number_restraints 0
_refine_ls_restrained_S_all 1.064
_refine_ls_R_factor_all 0.0457
_refine_ls_R_factor_gt 0.0368
_refine_ls_shift/su_max 0.000
_refine_ls_shift/su_mean 0.000
_refine_ls_structure_factor_coef Fsqd
_refine_ls_weighting_details 'calc w=1/[\s^2^(Fo^2^)+(0.0494P)^2^+0.8325P] where P=(Fo^2^+2Fc^2^)/3'
_refine_ls_weighting_scheme calc
_refine_ls_wR_factor_gt 0.0922
_refine_ls_wR_factor_ref 0.0979
_reflns_number_gt 1275
_reflns_number_total 1517
_reflns_threshold_expression I>2\s(I)
_cod_data_source_file ic902224t_si_001_1.cif
_cod_data_source_block compound17
_cod_depositor_comments
;
The following automatic conversions were performed:

'_symmetry_cell_setting' value 'Monoclinic' changed to 'monoclinic'
according to the built-in table from CIF Core dictionary named
'cif_core.dic' version 2.4.1 from 2010-06-29.

Automatic conversion script
Id: cif_fix_values 1646 2011-03-28 12:23:43Z adriana 
;
_cod_database_code 4315284

loop_
_symmetry_equiv_pos_as_xyz
'x, y, z'
'-x, y, -z+1/2'
'x+1/2, y+1/2, z'
'-x+1/2, y+1/2, -z+1/2'
'-x, -y, -z'
'x, -y, z-1/2'
'-x+1/2, -y+1/2, -z'
'x+1/2, -y+1/2, z-1/2'

loop_
_atom_site_label
_atom_site_type_symbol
_atom_site_fract_x
_atom_site_fract_y
_atom_site_fract_z
_atom_site_U_iso_or_equiv
_atom_site_adp_type
_atom_site_occupancy
_atom_site_symmetry_multiplicity
_atom_site_calc_flag
_atom_site_refinement_flags
_atom_site_disorder_assembly
_atom_site_disorder_group
C1 C 0.28005(18) 0.09724(7) 0.90418(11) 0.0180(3) Uani 1 1 d . . .
H1A H 0.2900 0.1473 0.8684 0.027 Uiso 1 1 calc R . .
H1B H 0.3956 0.0681 0.9077 0.027 Uiso 1 1 calc R . .
H1C H 0.2606 0.1047 0.9825 0.027 Uiso 1 1 calc R . .
N2 N 0.12067(14) 0.05452(6) 0.83485(8) 0.0134(2) Uani 1 1 d . . .
C3 C 0.0000 0.08768(9) 0.7500 0.0113(3) Uani 1 2 d S . .
C4 C 0.0000 0.17473(9) 0.7500 0.0118(3) Uani 1 2 d S . .
N5 N -0.06569(14) 0.20871(6) 0.83189(8) 0.0131(2) Uani 1 1 d . . .
C6 C -0.02044(19) 0.28810(7) 0.87048(11) 0.0178(3) Uani 1 1 d . . .
H6A H 0.0954 0.3040 0.8489 0.027 Uiso 1 1 calc R . .
H6B H -0.0040 0.2909 0.9546 0.027 Uiso 1 1 calc R . .
H6C H -0.1227 0.3222 0.8337 0.027 Uiso 1 1 calc R . .
C7 C 0.10866(19) -0.02594(7) 0.87061(11) 0.0180(3) Uani 1 1 d . . .
H7C H -0.0225 -0.0423 0.8527 0.027 Uiso 1 1 calc R . .
H7B H 0.1599 -0.0305 0.9539 0.027 Uiso 1 1 calc R . .
H7A H 0.1806 -0.0586 0.8290 0.027 Uiso 1 1 calc R . .
C8 C -0.18635(17) 0.16769(7) 0.89615(10) 0.0160(3) Uani 1 1 d . . .
H8C H -0.2156 0.1165 0.8627 0.024 Uiso 1 1 calc R . .
H8B H -0.3026 0.1966 0.8912 0.024 Uiso 1 1 calc R . .
H8A H -0.1210 0.1627 0.9773 0.024 Uiso 1 1 calc R . .
N9 N 0.12715(16) 0.48174(7) 0.83120(10) 0.0254(3) Uani 1 1 d . . .
N10 N 0.0000 0.48158(8) 0.7500 0.0180(3) Uani 1 2 d S . .
N11 N 0.0000 0.20936(8) 0.2500 0.0176(3) Uani 1 2 d S . .
N12 N 0.06724(16) 0.20963(7) 0.16801(10) 0.0238(3) Uani 1 1 d . . .

loop_
_atom_site_aniso_label
_atom_site_aniso_U_11
_atom_site_aniso_U_22
_atom_site_aniso_U_33
_atom_site_aniso_U_23
_atom_site_aniso_U_13
_atom_site_aniso_U_12
C1 0.0172(6) 0.0164(6) 0.0178(6) 0.0010(5) -0.0015(5) -0.0008(5)
N2 0.0164(5) 0.0097(5) 0.0139(5) 0.0007(4) 0.0030(4) -0.0001(4)
C3 0.0129(8) 0.0108(8) 0.0118(8) 0.000 0.0057(6) 0.000
C4 0.0109(8) 0.0117(8) 0.0116(8) 0.000 0.0001(6) 0.000
N5 0.0159(5) 0.0101(5) 0.0136(5) -0.0009(4) 0.0035(4) -0.0006(4)
C6 0.0219(7) 0.0117(6) 0.0202(6) -0.0055(5) 0.0058(5) -0.0013(5)
C7 0.0220(7) 0.0113(6) 0.0204(6) 0.0042(5) 0.0043(5) 0.0015(5)
C8 0.0185(6) 0.0150(6) 0.0160(6) 0.0004(5) 0.0074(5) -0.0001(5)
N9 0.0218(6) 0.0303(7) 0.0227(6) 0.0034(5) 0.0020(5) -0.0003(5)
N10 0.0201(8) 0.0151(8) 0.0210(8) 0.000 0.0094(7) 0.000
N11 0.0154(8) 0.0135(7) 0.0211(8) 0.000 -0.0020(6) 0.000
N12 0.0227(6) 0.0259(6) 0.0223(6) -0.0015(5) 0.0037(5) -0.0004(5)

loop_
_atom_type_symbol
_atom_type_description
_atom_type_scat_dispersion_real
_atom_type_scat_dispersion_imag
_atom_type_scat_source
C C 0.0033 0.0016 'International Tables Vol C Tables 4.2.6.8 and 6.1.1.4'
H H 0.0000 0.0000 'International Tables Vol C Tables 4.2.6.8 and 6.1.1.4'
N N 0.0061 0.0033 'International Tables Vol C Tables 4.2.6.8 and 6.1.1.4'

loop_
_geom_angle_atom_site_label_1
_geom_angle_atom_site_label_2
_geom_angle_atom_site_label_3
_geom_angle
_geom_angle_site_symmetry_1
_geom_angle_site_symmetry_3
_geom_angle_publ_flag
N2 C1 H1A 109.5 . . ?
N2 C1 H1B 109.5 . . ?
H1A C1 H1B 109.5 . . ?
N2 C1 H1C 109.5 . . ?
H1A C1 H1C 109.5 . . ?
H1B C1 H1C 109.5 . . ?
C3 N2 C7 124.38(11) . . ?
C3 N2 C1 121.39(11) . . ?
C7 N2 C1 114.22(10) . . ?
N2 C3 N2 128.01(15) . 2_556 ?
N2 C3 C4 115.99(8) . . ?
N2 C3 C4 115.99(8) 2_556 . ?
N5 C4 N5 126.59(15) . 2_556 ?
N5 C4 C3 116.71(8) . . ?
N5 C4 C3 116.71(8) 2_556 . ?
C4 N5 C6 123.93(11) . . ?
C4 N5 C8 121.56(10) . . ?
C6 N5 C8 114.46(9) . . ?
N5 C6 H6A 109.5 . . ?
N5 C6 H6B 109.5 . . ?
H6A C6 H6B 109.5 . . ?
N5 C6 H6C 109.5 . . ?
H6A C6 H6C 109.5 . . ?
H6B C6 H6C 109.5 . . ?
N2 C7 H7C 109.5 . . ?
N2 C7 H7B 109.5 . . ?
H7C C7 H7B 109.5 . . ?
N2 C7 H7A 109.5 . . ?
H7C C7 H7A 109.5 . . ?
H7B C7 H7A 109.5 . . ?
N5 C8 H8C 109.5 . . ?
N5 C8 H8B 109.5 . . ?
H8C C8 H8B 109.5 . . ?
N5 C8 H8A 109.5 . . ?
H8C C8 H8A 109.5 . . ?
H8B C8 H8A 109.5 . . ?
N9 N10 N9 179.73(19) 2_556 . ?
N12 N11 N12 179.55(19) . 2 ?

loop_
_geom_bond_atom_site_label_1
_geom_bond_atom_site_label_2
_geom_bond_distance
_geom_bond_site_symmetry_2
_geom_bond_publ_flag
C1 N2 1.4734(16) . ?
C1 H1A 0.9800 . ?
C1 H1B 0.9800 . ?
C1 H1C 0.9800 . ?
N2 C3 1.3179(12) . ?
N2 C7 1.4729(16) . ?
C3 N2 1.3179(12) 2_556 ?
C3 C4 1.517(2) . ?
C4 N5 1.3172(12) . ?
C4 N5 1.3173(12) 2_556 ?
N5 C6 1.4716(15) . ?
N5 C8 1.4743(15) . ?
C6 H6A 0.9800 . ?
C6 H6B 0.9800 . ?
C6 H6C 0.9800 . ?
C7 H7C 0.9800 . ?
C7 H7B 0.9800 . ?
C7 H7A 0.9800 . ?
C8 H8C 0.9800 . ?
C8 H8B 0.9800 . ?
C8 H8A 0.9800 . ?
N9 N10 1.1835(12) . ?
N10 N9 1.1835(12) 2_556 ?
N11 N12 1.1846(12) . ?
N11 N12 1.1846(12) 2 ?

loop_
_geom_torsion_atom_site_label_1
_geom_torsion_atom_site_label_2
_geom_torsion_atom_site_label_3
_geom_torsion_atom_site_label_4
_geom_torsion
_geom_torsion_site_symmetry_1
_geom_torsion_site_symmetry_2
_geom_torsion_site_symmetry_3
_geom_torsion_site_symmetry_4
_geom_torsion_publ_flag
C7 N2 C3 N2 -18.32(9) . . . 2_556 ?
C1 N2 C3 N2 162.91(11) . . . 2_556 ?
C7 N2 C3 C4 161.68(9) . . . . ?
C1 N2 C3 C4 -17.09(11) . . . . ?
N2 C3 C4 N5 -70.25(7) . . . . ?
N2 C3 C4 N5 109.75(7) 2_556 . . . ?
N2 C3 C4 N5 109.75(7) . . . 2_556 ?
N2 C3 C4 N5 -70.25(7) 2_556 . . 2_556 ?
N5 C4 N5 C6 -21.64(9) 2_556 . . . ?
C3 C4 N5 C6 158.37(9) . . . . ?
N5 C4 N5 C8 161.03(11) 2_556 . . . ?
C3 C4 N5 C8 -18.96(11) . . . . ?
